data_2013601
loop_
_publ_author_name
'Atria, Ana Mar\'ia'
'Mu\~noz, Juan Carlos'
'Soto, Andr\'es'
'Garland, Mar\'ia Teresa'
'Baggio, Ricardo'

_publ_section_title
;
 Three yttrium crotonate complexes with diimines
;
_journal_issue 10
_journal_name_full 'Acta Crystallographica Section C'
_journal_page_first m416
_journal_page_last m420
_journal_paper_doi 10.1107/S0108270103019073
_journal_volume 59
_journal_year 2003
_chemical_formula_iupac '[Y2 (C4 H5 O2)6 (H2O)4] , 4C10 H9 N3'
_chemical_formula_moiety 'C24 H38 O16 Y2 , 4C10 H9 N3'
_chemical_formula_sum 'C64 H74 N12 O16 Y2'
_chemical_formula_weight 1445.18
_chemical_name_systematic
;
tetrakis(\m-crotonato-1:2\k^2^O:O')bis[bis(aqua-\kO)(crotonato-
\k^2^O,O')(yttrium(III)] 2,2'-bipyridylamine tetrasolvate
;
_space_group_IT_number 15
_symmetry_cell_setting monoclinic
_symmetry_space_group_name_Hall '-C 2yc'
_symmetry_space_group_name_H-M 'C 1 2/c 1'
_atom_sites_solution_hydrogens mixed
_atom_sites_solution_primary direct
_atom_sites_solution_secondary difmap
_audit_creation_method SHELXL97
_cell_angle_alpha 90
_cell_angle_beta 126.260(10)
_cell_angle_gamma 90
_cell_formula_units_Z 4
_cell_length_a 38.108(4)
_cell_length_b 8.8510(10)
_cell_length_c 25.539(3)
_cell_measurement_reflns_used 112
_cell_measurement_temperature 293(2)
_cell_measurement_theta_max 23.43
_cell_measurement_theta_min 4.65
_cell_volume 6945.9(16)
_computing_cell_refinement SMART-NT
_computing_data_collection 'SMART-NT (Bruker, 2001)'
_computing_data_reduction 'SAINT-NT (Bruker, 2000)'
_computing_molecular_graphics 'XP in SHELXTL/PC (Sheldrick, 1994)'
_computing_publication_material SHELXL97
_computing_structure_refinement 'SHELXL97 (Sheldrick, 1997)'
_computing_structure_solution 'SHELXS97 (Sheldrick, 1997)'
_diffrn_ambient_temperature 293(2)
_diffrn_measured_fraction_theta_full 0.997
_diffrn_measured_fraction_theta_max 0.925
_diffrn_measurement_device_type 'Bruker SMART CCD area-detector'
_diffrn_measurement_method '\f and \w'
_diffrn_radiation_monochromator graphite
_diffrn_radiation_source 'fine-focus sealed tube'
_diffrn_radiation_type MoK\a
_diffrn_radiation_wavelength 0.71073
_diffrn_reflns_av_R_equivalents 0.055
_diffrn_reflns_av_sigmaI/netI 0.074
_diffrn_reflns_limit_h_max 50
_diffrn_reflns_limit_h_min -50
_diffrn_reflns_limit_k_max 11
_diffrn_reflns_limit_k_min -11
_diffrn_reflns_limit_l_max 32
_diffrn_reflns_limit_l_min -30
_diffrn_reflns_number 23271
_diffrn_reflns_theta_full 25.00
_diffrn_reflns_theta_max 28.16
_diffrn_reflns_theta_min 1.98
_diffrn_standards_decay_% <2
_diffrn_standards_number 0
_exptl_absorpt_coefficient_mu 1.736
_exptl_absorpt_correction_T_max 0.75
_exptl_absorpt_correction_T_min 0.62
_exptl_absorpt_correction_type multi-scan
_exptl_absorpt_process_details '(SADABS in SAINT-NT; Bruker, 2000)'
_exptl_crystal_colour colourless
_exptl_crystal_density_diffrn 1.382
_exptl_crystal_density_meas ?
_exptl_crystal_density_method 'not measured'
_exptl_crystal_description prism
_exptl_crystal_F_000 2992
_exptl_crystal_size_max 0.38
_exptl_crystal_size_mid 0.20
_exptl_crystal_size_min 0.14
_refine_diff_density_max 1.14
_refine_diff_density_min -0.33
_refine_ls_extinction_method none
_refine_ls_goodness_of_fit_ref 0.878
_refine_ls_hydrogen_treatment constr
_refine_ls_matrix_type full
_refine_ls_number_parameters 459
_refine_ls_number_reflns 7877
_refine_ls_number_restraints 8
_refine_ls_restrained_S_all 0.887
_refine_ls_R_factor_all 0.076
_refine_ls_R_factor_gt 0.042
_refine_ls_shift/su_max 0.014
_refine_ls_shift/su_mean 0.003
_refine_ls_structure_factor_coef Fsqd
_refine_ls_weighting_details 'calc w = 1/[\s^2^(Fo^2^)+(0.0432P)^2^] where P=(Fo^2^+2Fc^2^)/3'
_refine_ls_weighting_scheme calc
_refine_ls_wR_factor_gt 0.088
_refine_ls_wR_factor_ref 0.094
_reflns_number_gt 4815
_reflns_number_total 7877
_reflns_threshold_expression I>2\s(I)
_cod_data_source_file ga1033.cif
_cod_data_source_block III
_cod_depositor_comments
;
The following automatic conversions were performed:

'_exptl_absorpt_correction_type' value 'multi scan' changed to
'multi-scan' according to
/home/saulius/struct/CIF-dictionaries/cif_core.dic dictionary named
'cif_core.dic' version 2.4.1 from 2010-06-29.

Automatic conversion script
Id: cif_fix_values 1715 2011-07-08 13:25:40Z adriana 

The following automatic conversions were performed:

'_exptl_crystal_density_meas' value 'not measured' was changed to '?'
- the value is perceived as not measured.

Automatic conversion script
Id: cif_fix_values 3008 2015-01-20 13:52:24Z robertas 
;
_cod_original_cell_volume 6945.4(14)
_cod_original_sg_symbol_H-M 'C 2/c'
_cod_database_code 2013601
_cod_database_fobs_code 2013601

loop_
_symmetry_equiv_pos_as_xyz
'x, y, z'
'-x, y, -z+1/2'
'x+1/2, y+1/2, z'
'-x+1/2, y+1/2, -z+1/2'
'-x, -y, -z'
'x, -y, z-1/2'
'-x+1/2, -y+1/2, -z'
'x+1/2, -y+1/2, z-1/2'

loop_
_atom_site_label
_atom_site_fract_x
_atom_site_fract_y
_atom_site_fract_z
_atom_site_U_iso_or_equiv
_atom_site_adp_type
_atom_site_calc_flag
_atom_site_refinement_flags
_atom_site_occupancy
_atom_site_disorder_assembly
_atom_site_disorder_group
_atom_site_type_symbol
C1A 0.28418(11) 0.4078(3) 0.67559(14) 0.0498(7) Uani d . 1 . . C
C2A 0.29836(11) 0.3671(3) 0.74152(14) 0.0591(8) Uani d . 1 . . C
H2A 0.3266 0.3925 0.7763 0.071 Uiso calc R 1 . . H
C3A 0.27441(12) 0.2990(4) 0.75413(16) 0.0759(10) Uani d . 1 . . C
H3A 0.2454 0.2842 0.7194 0.091 Uiso calc R 1 . . H
C4A 0.28798(14) 0.2412(4) 0.81816(17) 0.1010(13) Uani d . 1 . . C
H4A1 0.3190 0.2502 0.8490 0.152 Uiso calc R 1 . . H
H4A2 0.2798 0.1369 0.8141 0.152 Uiso calc R 1 . . H
H4A3 0.2740 0.2990 0.8328 0.152 Uiso calc R 1 . . H
C1B 0.16495(8) 0.2632(3) 0.45018(13) 0.0434(7) Uani d . 1 . . C
C2B 0.11699(9) 0.2782(4) 0.41277(15) 0.0587(8) Uani d . 1 . . C
H2B 0.1057 0.3609 0.4207 0.070 Uiso calc R 1 . . H
C3B 0.09078(11) 0.1821(4) 0.37028(17) 0.0840(11) Uani d . 1 . . C
H3B 0.1027 0.0974 0.3647 0.101 Uiso calc R 1 . . H
C4B 0.04193(13) 0.1948(6) 0.3283(2) 0.160(2) Uani d . 1 . . C
H4B1 0.0337 0.2806 0.3417 0.239 Uiso calc R 1 . . H
H4B2 0.0298 0.1048 0.3326 0.239 Uiso calc R 1 . . H
H4B3 0.0312 0.2069 0.2837 0.239 Uiso calc R 1 . . H
C1C 0.22947(8) 0.4527(3) 0.41578(14) 0.0426(7) Uani d . 1 . . C
C2C 0.20654(10) 0.4722(3) 0.34365(14) 0.0603(9) Uani d . 1 . . C
H2C 0.2007 0.3859 0.3190 0.072 Uiso calc R 1 . . H
C3C 0.19437(10) 0.6019(3) 0.31372(14) 0.0618(9) Uani d . 1 . . C
H3C 0.2014 0.6873 0.3394 0.074 Uiso calc R 1 . . H
C4C 0.17043(13) 0.6273(4) 0.24276(16) 0.0967(13) Uani d . 1 . . C
H4C1 0.1645 0.5318 0.2212 0.145 Uiso calc R 1 . . H
H4C2 0.1878 0.6883 0.2351 0.145 Uiso calc R 1 . . H
H4C3 0.1435 0.6781 0.2262 0.145 Uiso calc R 1 . . H
C1U 0.48641(14) 0.3308(6) 0.9084(2) 0.1128(16) Uani d . 1 . . C
H1U 0.5130 0.3563 0.9468 0.135 Uiso calc R 1 . . H
C2U 0.47107(16) 0.1932(6) 0.9043(3) 0.1210(18) Uani d . 1 . . C
H2U 0.4864 0.1256 0.9388 0.145 Uiso calc R 1 . . H
C3U 0.43205(17) 0.1537(5) 0.8481(2) 0.1216(17) Uani d . 1 . . C
H3U 0.4201 0.0589 0.8436 0.146 Uiso calc R 1 . . H
C4U 0.41069(13) 0.2583(4) 0.7979(2) 0.0926(12) Uani d . 1 . . C
H4U 0.3843 0.2343 0.7588 0.111 Uiso calc R 1 . . H
C5U 0.42928(11) 0.3970(4) 0.80712(17) 0.0645(9) Uani d . 1 . . C
C6U 0.41987(10) 0.6410(4) 0.75019(16) 0.0631(9) Uani d . 1 . . C
C7U 0.45929(12) 0.7093(5) 0.79584(19) 0.0983(14) Uani d . 1 . . C
H7U 0.4783(10) 0.664(4) 0.8369(10) 0.118 Uiso d . 1 . . H
C8U 0.46666(15) 0.8484(6) 0.7820(2) 0.137(2) Uani d . 1 . . C
H8U 0.4929 0.8970 0.8121 0.164 Uiso calc R 1 . . H
C9U 0.43625(15) 0.9183(5) 0.7247(2) 0.1292(19) Uani d . 1 . . C
H9U 0.4409 1.0144 0.7153 0.155 Uiso calc R 1 . . H
C10U 0.39920(12) 0.8419(4) 0.68246(19) 0.0881(12) Uani d . 1 . . C
H10U 0.3785 0.8876 0.6428 0.106 Uiso calc R 1 . . H
C1V 0.08143(14) 0.2316(6) 0.58267(19) 0.0967(14) Uani d . 1 . . C
H1V 0.0569 0.2338 0.5823 0.116 Uiso calc R 1 . . H
C2V 0.10425(17) 0.1008(6) 0.6001(2) 0.1066(16) Uani d . 1 . . C
H2V 0.0955 0.0163 0.6112 0.128 Uiso calc R 1 . . H
C3V 0.14052(16) 0.0956(5) 0.6010(2) 0.1015(14) Uani d . 1 . . C
H3V 0.1568 0.0073 0.6126 0.122 Uiso calc R 1 . . H
C4V 0.15244(13) 0.2223(4) 0.58449(16) 0.0747(10) Uani d . 1 . . C
H4V 0.1772 0.2227 0.5853 0.090 Uiso calc R 1 . . H
C5V 0.12670(11) 0.3504(4) 0.56645(15) 0.0635(9) Uani d . 1 . . C
C6V 0.11783(10) 0.6082(4) 0.51871(16) 0.0598(8) Uani d . 1 . . C
C7V 0.07747(12) 0.6492(5) 0.5028(2) 0.0826(11) Uani d . 1 . . C
H7V 0.0659(11) 0.581(3) 0.5176(16) 0.099 Uiso d . 1 . . H
C8V 0.06044(13) 0.7846(5) 0.4723(2) 0.0994(13) Uani d . 1 . . C
H8V 0.0336 0.8153 0.4616 0.119 Uiso calc R 1 . . H
C9V 0.08206(13) 0.8746(5) 0.4574(2) 0.0915(12) Uani d . 1 . . C
H9V 0.0702 0.9656 0.4357 0.110 Uiso calc R 1 . . H
C10V 0.12180(12) 0.8273(4) 0.47540(17) 0.0756(10) Uani d . 1 . . C
H10V 0.1373 0.8897 0.4664 0.091 Uiso calc R 1 . . H
N1U 0.46664(9) 0.4350(4) 0.86182(15) 0.0890(10) Uani d . 1 . . N
N2U 0.40713(9) 0.5017(3) 0.75782(14) 0.0659(8) Uani d D 1 . . N
N3U 0.39017(8) 0.7060(3) 0.69344(13) 0.0661(7) Uani d . 1 . . N
N1V 0.09192(10) 0.3582(4) 0.56595(14) 0.0793(9) Uani d . 1 . . N
N2V 0.13919(10) 0.4756(3) 0.54923(16) 0.0701(8) Uani d D 1 . . N
N3V 0.13958(8) 0.6964(3) 0.50519(13) 0.0623(7) Uani d . 1 . . N
O1A 0.31246(6) 0.4383(2) 0.66610(9) 0.0568(5) Uani d . 1 . . O
O2A 0.24455(6) 0.4038(2) 0.62824(9) 0.0549(5) Uani d . 1 . . O
O1B 0.17948(6) 0.14528(19) 0.44232(10) 0.0543(5) Uani d . 1 . . O
O2B 0.18746(5) 0.37187(19) 0.48697(9) 0.0469(5) Uani d . 1 . . O
O1C 0.23785(6) 0.56704(18) 0.45000(8) 0.0490(5) Uani d . 1 . . O
O2C 0.23656(6) 0.32258(19) 0.43751(8) 0.0468(5) Uani d . 1 . . O
O1W 0.22393(8) 0.6602(2) 0.54483(12) 0.0577(6) Uani d . 1 . . O
O2W 0.30770(8) 0.6503(2) 0.57855(12) 0.0528(6) Uani d . 1 . . O
Y 0.260640(8) 0.43790(3) 0.549712(12) 0.03684(9) Uani d . 1 . . Y
H1WA 0.2321(9) 0.742(3) 0.5459(16) 0.079(12) Uiso d D 1 . . H
H2WA 0.3300(7) 0.652(3) 0.6102(12) 0.072(13) Uiso d D 1 . . H
H1WB 0.2000(7) 0.664(3) 0.5327(17) 0.082(13) Uiso d D 1 . . H
H2WB 0.2967(9) 0.725(3) 0.5672(14) 0.076(13) Uiso d D 1 . . H
H2NU 0.3829(7) 0.483(3) 0.7296(11) 0.042(9) Uiso d D 1 . . H
H2NV 0.1614(7) 0.466(3) 0.5540(13) 0.045(9) Uiso d D 1 . . H

loop_
_atom_site_aniso_label
_atom_site_aniso_U_11
_atom_site_aniso_U_22
_atom_site_aniso_U_33
_atom_site_aniso_U_12
_atom_site_aniso_U_13
_atom_site_aniso_U_23
C1A 0.073(2) 0.0315(16) 0.0444(19) -0.0017(14) 0.0345(18) -0.0024(13)
C2A 0.073(2) 0.0570(19) 0.0414(19) -0.0070(17) 0.0310(18) -0.0023(15)
C3A 0.086(3) 0.091(3) 0.053(2) -0.005(2) 0.043(2) 0.007(2)
C4A 0.135(4) 0.107(3) 0.070(3) -0.012(3) 0.065(3) 0.013(2)
C1B 0.0409(16) 0.0409(16) 0.0472(18) 0.0013(13) 0.0254(15) 0.0045(14)
C2B 0.0487(18) 0.063(2) 0.056(2) -0.0056(16) 0.0259(17) -0.0032(17)
C3B 0.068(2) 0.094(3) 0.072(3) -0.011(2) 0.031(2) 0.007(2)
C4B 0.057(3) 0.209(6) 0.119(4) -0.034(3) 0.000(3) 0.044(4)
C1C 0.0507(15) 0.0146(13) 0.073(2) -0.0075(11) 0.0419(15) -0.0057(14)
C2C 0.097(2) 0.0354(17) 0.0362(18) -0.0013(16) 0.0330(18) -0.0029(13)
C3C 0.082(2) 0.053(2) 0.0430(19) 0.0035(16) 0.0335(18) 0.0048(15)
C4C 0.117(3) 0.099(3) 0.055(2) 0.016(3) 0.040(2) 0.024(2)
C1U 0.074(3) 0.146(5) 0.084(3) 0.007(3) 0.028(2) 0.043(3)
C2U 0.092(4) 0.131(4) 0.112(4) 0.026(3) 0.045(3) 0.064(4)
C3U 0.115(4) 0.090(3) 0.132(4) 0.005(3) 0.058(4) 0.042(3)
C4U 0.081(3) 0.076(3) 0.089(3) 0.001(2) 0.032(2) 0.013(2)
C5U 0.055(2) 0.073(2) 0.063(2) 0.0061(18) 0.033(2) 0.0098(19)
C6U 0.053(2) 0.065(2) 0.061(2) -0.0026(17) 0.0279(19) 0.0011(19)
C7U 0.066(3) 0.103(3) 0.073(3) -0.023(2) 0.012(2) 0.011(3)
C8U 0.093(3) 0.120(4) 0.116(4) -0.054(3) 0.017(3) 0.014(3)
C9U 0.100(3) 0.101(4) 0.120(4) -0.046(3) 0.028(3) 0.019(3)
C10U 0.071(2) 0.074(3) 0.085(3) -0.007(2) 0.027(2) 0.012(2)
C1V 0.082(3) 0.132(4) 0.070(3) -0.043(3) 0.041(2) -0.008(3)
C2V 0.129(4) 0.103(4) 0.074(3) -0.052(3) 0.052(3) -0.001(3)
C3V 0.127(4) 0.080(3) 0.092(3) -0.012(3) 0.062(3) 0.014(2)
C4V 0.092(3) 0.064(2) 0.070(3) -0.006(2) 0.049(2) 0.0053(19)
C5V 0.073(2) 0.066(2) 0.054(2) -0.0171(19) 0.0382(19) -0.0104(18)
C6V 0.058(2) 0.058(2) 0.066(2) -0.0054(17) 0.0385(19) -0.0125(17)
C7V 0.066(2) 0.087(3) 0.099(3) -0.001(2) 0.051(2) 0.007(2)
C8V 0.066(3) 0.114(4) 0.117(4) 0.028(2) 0.053(3) 0.026(3)
C9V 0.086(3) 0.085(3) 0.103(3) 0.025(2) 0.055(3) 0.026(2)
C10V 0.086(3) 0.066(2) 0.088(3) 0.005(2) 0.059(2) 0.006(2)
N1U 0.0594(18) 0.111(3) 0.067(2) 0.0052(18) 0.0214(17) 0.025(2)
N2U 0.0478(17) 0.0684(18) 0.0545(19) -0.0049(15) 0.0155(16) 0.0049(16)
N3U 0.0572(17) 0.0576(17) 0.0658(19) -0.0077(13) 0.0265(15) 0.0066(15)
N1V 0.079(2) 0.091(2) 0.078(2) -0.0255(17) 0.0524(18) -0.0072(18)
N2V 0.072(2) 0.0534(18) 0.107(3) -0.0033(15) 0.065(2) -0.0003(16)
N3V 0.0687(17) 0.0499(16) 0.080(2) 0.0040(14) 0.0502(16) 0.0005(14)
O1A 0.0596(12) 0.0601(13) 0.0435(12) -0.0156(11) 0.0266(10) -0.0004(10)
O2A 0.0572(13) 0.0606(13) 0.0454(12) 0.0044(10) 0.0296(11) 0.0040(10)
O1B 0.0518(12) 0.0338(11) 0.0779(15) -0.0043(9) 0.0385(11) -0.0108(10)
O2B 0.0454(11) 0.0318(10) 0.0571(13) 0.0006(8) 0.0268(10) -0.0043(9)
O1C 0.0694(12) 0.0233(9) 0.0436(11) -0.0034(9) 0.0275(10) 0.0031(9)
O2C 0.0556(12) 0.0262(9) 0.0533(13) 0.0024(8) 0.0294(10) 0.0064(9)
O1W 0.0598(15) 0.0278(12) 0.0889(18) -0.0008(10) 0.0458(14) -0.0003(11)
O2W 0.0502(14) 0.0298(12) 0.0576(16) 0.0004(10) 0.0205(13) 0.0028(10)
Y 0.04371(15) 0.02273(12) 0.04034(16) 0.00059(12) 0.02281(12) 0.00210(12)

loop_
_atom_type_symbol
_atom_type_description
_atom_type_scat_dispersion_real
_atom_type_scat_dispersion_imag
_atom_type_scat_source
C C 0.0033 0.0016 'International Tables Vol C Tables 4.2.6.8 and 6.1.1.4'
H H 0.0000 0.0000 'International Tables Vol C Tables 4.2.6.8 and 6.1.1.4'
N N 0.0061 0.0033 'International Tables Vol C Tables 4.2.6.8 and 6.1.1.4'
O O 0.0106 0.0060 'International Tables Vol C Tables 4.2.6.8 and 6.1.1.4'
Y Y -2.7962 3.5667 'International Tables Vol C Tables 4.2.6.8 and 6.1.1.4'

loop_
_geom_angle_atom_site_label_1
_geom_angle_atom_site_label_2
_geom_angle_atom_site_label_3
_geom_angle_site_symmetry_1
_geom_angle_site_symmetry_3
_geom_angle
O2A C1A O1A . . 119.7(3)
O2A C1A C2A . . 120.7(3)
O1A C1A C2A . . 119.5(3)
O2A C1A Y . . 60.70(15)
O1A C1A Y . . 59.29(14)
C2A C1A Y . . 171.0(2)
C3A C2A C1A . . 124.5(3)
C3A C2A H2A . . 117.8
C1A C2A H2A . . 117.8
C2A C3A C4A . . 127.0(4)
C2A C3A H3A . . 116.5
C4A C3A H3A . . 116.5
C3A C4A H4A1 . . 109.5
C3A C4A H4A2 . . 109.5
H4A1 C4A H4A2 . . 109.5
C3A C4A H4A3 . . 109.5
H4A1 C4A H4A3 . . 109.5
H4A2 C4A H4A3 . . 109.5
O1B C1B O2B . . 125.8(2)
O1B C1B C2B . . 117.7(3)
O2B C1B C2B . . 116.6(2)
C3B C2B C1B . . 122.4(3)
C3B C2B H2B . . 118.8
C1B C2B H2B . . 118.8
C2B C3B C4B . . 125.1(4)
C2B C3B H3B . . 117.5
C4B C3B H3B . . 117.5
C3B C4B H4B1 . . 109.5
C3B C4B H4B2 . . 109.5
H4B1 C4B H4B2 . . 109.5
C3B C4B H4B3 . . 109.5
H4B1 C4B H4B3 . . 109.5
H4B2 C4B H4B3 . . 109.5
O2C C1C O1C . . 122.9(3)
O2C C1C C2C . . 118.0(2)
O1C C1C C2C . . 119.0(2)
O2C C1C Y . . 66.31(15)
O1C C1C Y . . 56.74(14)
C2C C1C Y . . 170.56(19)
C3C C2C C1C . . 124.4(3)
C3C C2C H2C . . 117.8
C1C C2C H2C . . 117.8
C2C C3C C4C . . 126.7(3)
C2C C3C H3C . . 116.7
C4C C3C H3C . . 116.7
C3C C4C H4C1 . . 109.5
C3C C4C H4C2 . . 109.5
H4C1 C4C H4C2 . . 109.5
C3C C4C H4C3 . . 109.5
H4C1 C4C H4C3 . . 109.5
H4C2 C4C H4C3 . . 109.5
C2U C1U N1U . . 125.1(4)
C2U C1U H1U . . 117.4
N1U C1U H1U . . 117.4
C1U C2U C3U . . 118.1(4)
C1U C2U H2U . . 120.9
C3U C2U H2U . . 120.9
C2U C3U C4U . . 118.6(4)
C2U C3U H3U . . 120.7
C4U C3U H3U . . 120.7
C5U C4U C3U . . 118.6(4)
C5U C4U H4U . . 120.7
C3U C4U H4U . . 120.7
N1U C5U C4U . . 122.5(3)
N1U C5U N2U . . 119.3(3)
C4U C5U N2U . . 118.1(3)
N3U C6U N2U . . 113.3(3)
N3U C6U C7U . . 122.0(3)
N2U C6U C7U . . 124.7(3)
C8U C7U C6U . . 117.9(4)
C8U C7U H7U . . 123(3)
C6U C7U H7U . . 119(3)
C7U C8U C9U . . 121.0(4)
C7U C8U H8U . . 119.5
C9U C8U H8U . . 119.5
C10U C9U C8U . . 117.1(4)
C10U C9U H9U . . 121.5
C8U C9U H9U . . 121.5
N3U C10U C9U . . 124.5(4)
N3U C10U H10U . . 117.8
C9U C10U H10U . . 117.8
N1V C1V C2V . . 124.3(4)
N1V C1V H1V . . 117.8
C2V C1V H1V . . 117.8
C1V C2V C3V . . 118.6(4)
C1V C2V H2V . . 120.7
C3V C2V H2V . . 120.7
C4V C3V C2V . . 118.9(4)
C4V C3V H3V . . 120.5
C2V C3V H3V . . 120.5
C3V C4V C5V . . 118.3(4)
C3V C4V H4V . . 120.8
C5V C4V H4V . . 120.8
N1V C5V N2V . . 119.3(3)
N1V C5V C4V . . 123.7(3)
N2V C5V C4V . . 117.0(3)
N3V C6V N2V . . 113.5(3)
N3V C6V C7V . . 121.7(3)
N2V C6V C7V . . 124.8(3)
C8V C7V C6V . . 117.9(4)
C8V C7V H7V . . 128(2)
C6V C7V H7V . . 114(2)
C9V C8V C7V . . 120.9(4)
C9V C8V H8V . . 119.5
C7V C8V H8V . . 119.5
C8V C9V C10V . . 117.7(4)
C8V C9V H9V . . 121.1
C10V C9V H9V . . 121.1
N3V C10V C9V . . 123.3(4)
N3V C10V H10V . . 118.4
C9V C10V H10V . . 118.4
C5U N1U C1U . . 117.1(4)
C5U N2U C6U . . 130.8(3)
C5U N2U H2NU . . 117(2)
C6U N2U H2NU . . 112(2)
C10U N3U C6U . . 117.6(3)
C5V N1V C1V . . 116.1(4)
C6V N2V C5V . . 131.8(3)
C6V N2V H2NV . . 114(2)
C5V N2V H2NV . . 114(2)
C6V N3V C10V . . 118.5(3)
C1A O1A Y . . 93.83(17)
C1A O2A Y . . 92.55(17)
C1B O1B Y . 7_556 139.99(17)
C1B O2B Y . . 135.69(16)
C1C O1C Y . . 97.86(16)
C1C O2C Y . 7_556 165.27(18)
C1C O2C Y . . 88.32(16)
Y O2C Y 7_556 . 105.88(6)
Y O1W H1WA . . 124(2)
Y O1W H1WB . . 125(2)
H1WA O1W H1WB . . 109(2)
Y O2W H2WA . . 121(2)
Y O2W H2WB . . 116(2)
H2WA O2W H2WB . . 115(2)
O1B Y O2C 7_556 7_556 73.00(6)
O1B Y O2B 7_556 . 134.99(6)
O2C Y O2B 7_556 . 77.52(6)
O1B Y O1W 7_556 . 142.80(7)
O2C Y O1W 7_556 . 143.79(8)
O2B Y O1W . . 75.09(7)
O1B Y O2W 7_556 . 72.49(7)
O2C Y O2W 7_556 . 140.59(7)
O2B Y O2W . . 141.71(7)
O1W Y O2W . . 71.12(8)
O1B Y O1A 7_556 . 81.04(7)
O2C Y O1A 7_556 . 83.80(6)
O2B Y O1A . . 128.70(7)
O1W Y O1A . . 95.22(8)
O2W Y O1A . . 72.58(8)
O1B Y O1C 7_556 . 87.94(7)
O2C Y O1C 7_556 . 124.84(6)
O2B Y O1C . . 81.76(6)
O1W Y O1C . . 73.83(7)
O2W Y O1C . . 72.06(7)
O1A Y O1C . . 144.64(6)
O1B Y O2A 7_556 . 127.55(7)
O2C Y O2A 7_556 . 76.97(6)
O2B Y O2A . . 75.69(7)
O1W Y O2A . . 73.66(8)
O2W Y O2A . . 110.57(8)
O1A Y O2A . . 53.55(6)
O1C Y O2A . . 144.16(6)
O1B Y O2C 7_556 . 70.17(6)
O2C Y O2C 7_556 . 74.12(6)
O2B Y O2C . . 69.50(6)
O1W Y O2C . . 116.56(7)
O2W Y O2C . . 110.70(7)
O1A Y O2C . . 147.66(6)
O1C Y O2C . . 50.74(5)
O2A Y O2C . . 138.51(6)
O1B Y C1A 7_556 . 104.03(8)
O2C Y C1A 7_556 . 77.69(7)
O2B Y C1A . . 101.95(8)
O1W Y C1A . . 85.27(8)
O2W Y C1A . . 92.79(9)
O1A Y C1A . . 26.88(7)
O1C Y C1A . . 157.17(7)
O2A Y C1A . . 26.75(7)
O2C Y C1A . . 151.69(7)
O1B Y C1C 7_556 . 79.03(7)
O2C Y C1C 7_556 . 99.44(7)
O2B Y C1C . . 73.10(7)
O1W Y C1C . . 94.80(8)
O2W Y C1C . . 92.14(8)
O1A Y C1C . . 157.83(7)
O1C Y C1C . . 25.40(6)
O2A Y C1C . . 148.60(7)
O2C Y C1C . . 25.37(5)
C1A Y C1C . . 174.81(8)
O1B Y Y 7_556 7_556 66.60(4)
O2C Y Y 7_556 7_556 39.85(4)
O2B Y Y . 7_556 68.91(4)
O1W Y Y . 7_556 140.38(6)
O2W Y Y . 7_556 133.45(6)
O1A Y Y . 7_556 119.98(5)
O1C Y Y . 7_556 85.00(4)
O2A Y Y . 7_556 111.54(5)
O2C Y Y . 7_556 34.27(4)
C1A Y Y . 7_556 117.50(5)
C1C Y Y . 7_556 59.61(5)

loop_
_geom_bond_atom_site_label_1
_geom_bond_atom_site_label_2
_geom_bond_site_symmetry_2
_geom_bond_distance
_geom_bond_publ_flag
C1A O2A . 1.258(3) ?
C1A O1A . 1.266(3) ?
C1A C2A . 1.477(4) ?
C1A Y . 2.793(3) ?
C2A C3A . 1.283(4) ?
C2A H2A . 0.9300 ?
C3A C4A . 1.484(4) ?
C3A H3A . 0.9300 ?
C4A H4A1 . 0.9600 ?
C4A H4A2 . 0.9600 ?
C4A H4A3 . 0.9600 ?
C1B O1B . 1.252(3) ?
C1B O2B . 1.261(3) ?
C1B C2B . 1.485(4) ?
C2B C3B . 1.271(4) ?
C2B H2B . 0.9300 ?
C3B C4B . 1.505(5) ?
C3B H3B . 0.9300 ?
C4B H4B1 . 0.9600 ?
C4B H4B2 . 0.9600 ?
C4B H4B3 . 0.9600 ?
C1C O2C . 1.237(3) ?
C1C O1C . 1.249(3) ?
C1C C2C . 1.511(4) ?
C1C Y . 2.885(3) ?
C2C C3C . 1.303(4) ?
C2C H2C . 0.9300 ?
C3C C4C . 1.487(4) ?
C3C H3C . 0.9300 ?
C4C H4C1 . 0.9600 ?
C4C H4C2 . 0.9600 ?
C4C H4C3 . 0.9600 ?
C1U C2U . 1.328(5) ?
C1U N1U . 1.332(4) ?
C1U H1U . 0.9300 ?
C2U C3U . 1.367(6) ?
C2U H2U . 0.9300 ?
C3U C4U . 1.389(5) ?
C3U H3U . 0.9300 ?
C4U C5U . 1.367(4) ?
C4U H4U . 0.9300 ?
C5U N1U . 1.319(4) ?
C5U N2U . 1.378(4) ?
C6U N3U . 1.331(4) ?
C6U N2U . 1.381(4) ?
C6U C7U . 1.382(4) ?
C7U C8U . 1.355(5) ?
C7U H7U . 0.944(10) ?
C8U C9U . 1.364(5) ?
C8U H8U . 0.9300 ?
C9U C10U . 1.346(5) ?
C9U H9U . 0.9300 ?
C10U N3U . 1.325(4) ?
C10U H10U . 0.9300 ?
C1V N1V . 1.341(5) ?
C1V C2V . 1.355(5) ?
C1V H1V . 0.9300 ?
C2V C3V . 1.370(5) ?
C2V H2V . 0.9300 ?
C3V C4V . 1.366(5) ?
C3V H3V . 0.9300 ?
C4V C5V . 1.388(4) ?
C4V H4V . 0.9300 ?
C5V N1V . 1.320(4) ?
C5V N2V . 1.377(4) ?
C6V N3V . 1.325(4) ?
C6V N2V . 1.377(4) ?
C6V C7V . 1.387(4) ?
C7V C8V . 1.366(5) ?
C7V H7V . 0.948(10) ?
C8V C9V . 1.352(5) ?
C8V H8V . 0.9300 ?
C9V C10V . 1.363(4) ?
C9V H9V . 0.9300 ?
C10V N3V . 1.330(4) ?
C10V H10V . 0.9300 ?
N2U H2NU . 0.783(19) ?
N2V H2NV . 0.787(19) ?
O1A Y . 2.4065(18) y
O2A Y . 2.4378(19) y
O1B Y 7_556 2.2893(18) y
O2B Y . 2.3238(17) y
O1C Y . 2.4349(17) y
O2C Y 7_556 2.3220(17) y
O2C Y . 2.6426(18) y
O1W Y . 2.374(2) y
O2W Y . 2.394(2) y
Y Y 7_556 3.9664(5) y
O1W H1WA . 0.78(2) ?
O1W H1WB . 0.77(2) ?
O2W H2WA . 0.75(2) ?
O2W H2WB . 0.75(2) ?

loop_
_geom_hbond_atom_site_label_D
_geom_hbond_atom_site_label_H
_geom_hbond_atom_site_label_A
_geom_hbond_site_symmetry_A
_geom_hbond_distance_DH
_geom_hbond_distance_HA
_geom_hbond_distance_DA
_geom_hbond_angle_DHA
C7V H7V N1V . 0.95(4) 2.23(3) 2.913(6) 129(4)
C7U H7U N1U . 0.94(2) 2.25(4) 2.873(5) 123(3)
O1W H1WB N3V . 0.77(4) 1.99(4) 2.759(3) 174(2)
O1W H1WA O1C 7_566 0.78(3) 2.01(3) 2.782(3) 170(4)
O2W H2WB O1C 7_566 0.74(3) 2.15(3) 2.882(3) 167(4)
O2W H2WA N3U . 0.75(3) 2.06(3) 2.797(4) 168(3)
N2V H2NV O2B . 0.79(3) 2.57(2) 3.196(3) 137(2)
N2V H2NV O2A . 0.79(3) 2.61(2) 3.318(4) 150(3)
N2U H2NU O1A . 0.78(3) 2.20(2) 2.970(3) 168(3)
